data_4331002
loop_
_publ_author_name
'Victor I. Ovcharenko'
'Sergey V. Fokin'
'Elvina T. Kostina'
'Galina V. Romanenko'
'Artem S. Bogomyakov'
'Eugene V. Tretyakov'

_publ_section_title
;
 First Example of a Reversible Single-Crystal-to-Single-Crystal
 Polymerization-Depolymerization Accompanied by a Magnetic Anomaly for a
 Transition-Metal Complex with an Organic Radical
;
_journal_name_full 'Inorganic Chemistry'
_journal_page_first 12188
_journal_page_last 12194
_journal_paper_doi 10.1021/ic301328x
_journal_volume 51
_journal_year 2012
_chemical_formula_sum 'C13 H21 N4 O2'
_chemical_formula_weight 265.34
_chemical_name_systematic
; 
 ? 
;
_space_group_IT_number 61
_symmetry_cell_setting orthorhombic
_symmetry_space_group_name_Hall '-P 2ac 2ab'
_symmetry_space_group_name_H-M 'P b c a'
_atom_sites_solution_hydrogens geom
_atom_sites_solution_primary direct
_atom_sites_solution_secondary difmap
_audit_creation_method SHELXL-97
_cell_angle_alpha 90.00
_cell_angle_beta 90.00
_cell_angle_gamma 90.00
_cell_formula_units_Z 8
_cell_length_a 11.3771(17)
_cell_length_b 14.030(3)
_cell_length_c 18.121(3)
_cell_measurement_reflns_used 610
_cell_measurement_temperature 240(2)
_cell_measurement_theta_max 20.17
_cell_measurement_theta_min 2.87
_cell_volume 2892.5(9)
_computing_cell_refinement 'Bruker SAINT'
_computing_data_collection 'Bruker APEX2'
_computing_data_reduction 'Bruker SAINT'
_computing_molecular_graphics 'Bruker SHELXTL'
_computing_publication_material 'Bruker SHELXTL'
_computing_structure_refinement 'SHELXL-97 (Sheldrick, 1997)'
_computing_structure_solution 'SHELXS-97 (Sheldrick, 1990)'
_diffrn_ambient_temperature 240(2)
_diffrn_measured_fraction_theta_full 0.997
_diffrn_measured_fraction_theta_max 0.997
_diffrn_measurement_device_type 'Bruker APEX-II CCD'
_diffrn_measurement_method '\f and \w scans'
_diffrn_radiation_monochromator graphite
_diffrn_radiation_source 'fine-focus sealed tube'
_diffrn_radiation_type MoK\a
_diffrn_radiation_wavelength 0.71073
_diffrn_reflns_av_R_equivalents 0.1757
_diffrn_reflns_av_sigmaI/netI 0.1996
_diffrn_reflns_limit_h_max 13
_diffrn_reflns_limit_h_min -14
_diffrn_reflns_limit_k_max 17
_diffrn_reflns_limit_k_min -17
_diffrn_reflns_limit_l_max 23
_diffrn_reflns_limit_l_min -23
_diffrn_reflns_number 12559
_diffrn_reflns_theta_full 27.00
_diffrn_reflns_theta_max 27.00
_diffrn_reflns_theta_min 2.56
_diffrn_standards_number 0
_exptl_absorpt_coefficient_mu 0.085
_exptl_absorpt_correction_T_max 0.3210
_exptl_absorpt_correction_T_min 0.1902
_exptl_absorpt_correction_type multi-scan
_exptl_crystal_colour dark_violet
_exptl_crystal_density_diffrn 1.219
_exptl_crystal_description plate
_exptl_crystal_F_000 1144
_exptl_crystal_size_max 0.20
_exptl_crystal_size_mid 0.18
_exptl_crystal_size_min 0.03
_refine_diff_density_max 0.145
_refine_diff_density_min -0.220
_refine_diff_density_rms 0.040
_refine_ls_extinction_method none
_refine_ls_goodness_of_fit_ref 0.749
_refine_ls_hydrogen_treatment constr
_refine_ls_matrix_type full
_refine_ls_number_parameters 178
_refine_ls_number_reflns 3142
_refine_ls_number_restraints 0
_refine_ls_restrained_S_all 0.749
_refine_ls_R_factor_all 0.2040
_refine_ls_R_factor_gt 0.0478
_refine_ls_shift/su_max 0.001
_refine_ls_shift/su_mean 0.000
_refine_ls_structure_factor_coef Fsqd
_refine_ls_weighting_details 'calc w=1/[\s^2^(Fo^2^)+(0.0362P)^2^+0.0000P] where P=(Fo^2^+2Fc^2^)/3'
_refine_ls_weighting_scheme calc
_refine_ls_wR_factor_gt 0.0900
_refine_ls_wR_factor_ref 0.1232
_reflns_number_gt 964
_reflns_number_total 3142
_reflns_threshold_expression >2sigma(I)
_cod_data_source_file ic301328x_si_002_2.cif
_cod_data_source_block Lb_29xs
_cod_original_cell_volume 2892.6(8)
_cod_database_code 4331002

loop_
_symmetry_equiv_pos_as_xyz
'x, y, z'
'x+1/2, -y+1/2, -z'
'-x, y+1/2, -z+1/2'
'-x+1/2, -y, z+1/2'
'-x, -y, -z'
'-x-1/2, y-1/2, z'
'x, -y-1/2, z-1/2'
'x-1/2, y, -z-1/2'

loop_
_atom_site_label
_atom_site_type_symbol
_atom_site_fract_x
_atom_site_fract_y
_atom_site_fract_z
_atom_site_U_iso_or_equiv
_atom_site_adp_type
_atom_site_occupancy
_atom_site_symmetry_multiplicity
_atom_site_calc_flag
_atom_site_refinement_flags
O1 O 0.11553(17) -0.12273(13) 0.67977(12) 0.0576(6) Uani 1 1 d .
N2 N 0.0404(2) -0.05455(17) 0.67449(14) 0.0446(7) Uani 1 1 d .
C3 C -0.0762(3) -0.0585(2) 0.71378(18) 0.0464(8) Uani 1 1 d .
C4 C -0.1521(3) -0.1297(2) 0.6714(2) 0.0710(11) Uani 1 1 d .
H12A H -0.1578 -0.1101 0.6203 0.107 Uiso 1 1 calc R
H12B H -0.2300 -0.1318 0.6931 0.107 Uiso 1 1 calc R
H12C H -0.1166 -0.1924 0.6741 0.107 Uiso 1 1 calc R
C5 C -0.0566(3) -0.0911(2) 0.79319(19) 0.0720(11) Uani 1 1 d .
H11A H -0.0253 -0.1554 0.7932 0.108 Uiso 1 1 calc R
H11B H -0.1307 -0.0901 0.8196 0.108 Uiso 1 1 calc R
H11C H -0.0013 -0.0486 0.8172 0.108 Uiso 1 1 calc R
C6 C -0.1166(3) 0.0465(2) 0.70611(18) 0.0440(8) Uani 1 1 d .
C7 C -0.2468(3) 0.0599(2) 0.68995(18) 0.0640(10) Uani 1 1 d .
H10A H -0.2636 0.1272 0.6838 0.096 Uiso 1 1 calc R
H10B H -0.2927 0.0349 0.7307 0.096 Uiso 1 1 calc R
H10C H -0.2671 0.0260 0.6450 0.096 Uiso 1 1 calc R
C8 C -0.0790(3) 0.1107(2) 0.76994(18) 0.0637(10) Uani 1 1 d .
H7A H 0.0048 0.1040 0.7781 0.096 Uiso 1 1 calc R
H7B H -0.1210 0.0923 0.8143 0.096 Uiso 1 1 calc R
H7C H -0.0970 0.1765 0.7580 0.096 Uiso 1 1 calc R
N9 N -0.0448(2) 0.07713(17) 0.64103(14) 0.0460(7) Uani 1 1 d .
O10 O -0.06802(18) 0.15471(14) 0.60602(12) 0.0617(7) Uani 1 1 d .
C11 C 0.0502(3) 0.0217(2) 0.63061(18) 0.0425(8) Uani 1 1 d .
C12 C 0.1466(3) 0.0403(2) 0.58109(16) 0.0396(8) Uani 1 1 d .
C13 C 0.2032(3) -0.0238(2) 0.53401(19) 0.0575(10) Uani 1 1 d .
H8 H 0.1818 -0.0882 0.5289 0.069 Uiso 1 1 calc R
N14 N 0.2907(3) 0.0166(2) 0.49744(16) 0.0650(9) Uani 1 1 d .
N15 N 0.2900(2) 0.10868(18) 0.52106(15) 0.0537(8) Uani 1 1 d .
C16 C 0.3779(3) 0.1743(3) 0.49184(19) 0.0724(11) Uani 1 1 d .
H2A H 0.3417 0.2371 0.4852 0.087 Uiso 1 1 calc R
H2B H 0.4034 0.1517 0.4432 0.087 Uiso 1 1 calc R
C17 C 0.4832(4) 0.1846(3) 0.5404(2) 0.1025(15) Uani 1 1 d .
H1A H 0.4587 0.2061 0.5889 0.154 Uiso 1 1 calc R
H1B H 0.5367 0.2309 0.5190 0.154 Uiso 1 1 calc R
H1C H 0.5226 0.1235 0.5447 0.154 Uiso 1 1 calc R
C18 C 0.2054(3) 0.1248(2) 0.57224(17) 0.0425(8) Uani 1 1 d .
C19 C 0.1907(3) 0.21866(19) 0.60877(19) 0.0587(10) Uani 1 1 d .
H13A H 0.2669 0.2425 0.6241 0.088 Uiso 1 1 calc R
H13B H 0.1404 0.2116 0.6516 0.088 Uiso 1 1 calc R
H13C H 0.1552 0.2632 0.5745 0.088 Uiso 1 1 calc R

loop_
_atom_site_aniso_label
_atom_site_aniso_U_11
_atom_site_aniso_U_22
_atom_site_aniso_U_33
_atom_site_aniso_U_23
_atom_site_aniso_U_13
_atom_site_aniso_U_12
O1 0.0516(15) 0.0407(12) 0.0804(17) 0.0125(13) 0.0090(12) 0.0136(11)
N2 0.0385(17) 0.0360(14) 0.0593(18) 0.0035(15) 0.0077(14) 0.0030(14)
C3 0.035(2) 0.0454(19) 0.059(2) 0.0070(18) 0.0082(17) -0.0018(16)
C4 0.048(2) 0.051(2) 0.115(3) -0.010(2) 0.005(2) -0.0078(18)
C5 0.071(3) 0.070(2) 0.076(3) 0.026(2) 0.021(2) 0.0057(19)
C6 0.038(2) 0.0436(18) 0.051(2) 0.0036(18) 0.0053(17) 0.0042(15)
C7 0.039(2) 0.068(2) 0.085(3) 0.000(2) 0.002(2) 0.0091(17)
C8 0.056(2) 0.067(2) 0.069(3) -0.008(2) 0.0073(19) 0.0036(18)
N9 0.0433(18) 0.0377(15) 0.0570(18) 0.0084(15) 0.0023(15) 0.0039(13)
O10 0.0581(15) 0.0469(13) 0.0800(18) 0.0233(13) 0.0010(12) 0.0107(11)
C11 0.039(2) 0.0343(18) 0.054(2) 0.0018(17) -0.0010(18) -0.0003(16)
C12 0.040(2) 0.0370(18) 0.042(2) 0.0003(17) 0.0044(16) 0.0012(16)
C13 0.069(3) 0.0412(19) 0.063(3) -0.0051(19) 0.013(2) -0.0063(18)
N14 0.076(2) 0.0538(19) 0.065(2) -0.0114(17) 0.0287(18) -0.0110(16)
N15 0.064(2) 0.0457(17) 0.0517(19) 0.0002(16) 0.0164(16) -0.0147(15)
C16 0.082(3) 0.075(2) 0.061(3) 0.008(2) 0.021(2) -0.031(2)
C17 0.074(3) 0.144(4) 0.089(3) 0.010(3) 0.016(3) -0.049(3)
C18 0.048(2) 0.0352(18) 0.045(2) 0.0029(17) -0.0019(18) 0.0007(16)
C19 0.064(2) 0.0381(19) 0.074(3) -0.0042(19) -0.0009(19) -0.0028(16)

loop_
_atom_type_symbol
_atom_type_description
_atom_type_scat_dispersion_real
_atom_type_scat_dispersion_imag
_atom_type_scat_source
C C 0.0033 0.0016 'International Tables Vol C Tables 4.2.6.8 and 6.1.1.4'
H H 0.0000 0.0000 'International Tables Vol C Tables 4.2.6.8 and 6.1.1.4'
N N 0.0061 0.0033 'International Tables Vol C Tables 4.2.6.8 and 6.1.1.4'
O O 0.0106 0.0060 'International Tables Vol C Tables 4.2.6.8 and 6.1.1.4'

loop_
_geom_angle_atom_site_label_1
_geom_angle_atom_site_label_2
_geom_angle_atom_site_label_3
_geom_angle
O1 N2 C11 125.7(3)
O1 N2 C3 121.5(2)
C11 N2 C3 112.6(2)
N2 C3 C4 106.5(2)
N2 C3 C5 109.1(2)
C4 C3 C5 111.1(3)
N2 C3 C6 100.6(2)
C4 C3 C6 114.2(3)
C5 C3 C6 114.4(3)
C3 C4 H12A 109.5
C3 C4 H12B 109.5
H12A C4 H12B 109.5
C3 C4 H12C 109.5
H12A C4 H12C 109.5
H12B C4 H12C 109.5
C3 C5 H11A 109.5
C3 C5 H11B 109.5
H11A C5 H11B 109.5
C3 C5 H11C 109.5
H11A C5 H11C 109.5
H11B C5 H11C 109.5
N9 C6 C7 110.1(2)
N9 C6 C8 105.9(2)
C7 C6 C8 110.3(2)
N9 C6 C3 100.4(2)
C7 C6 C3 115.0(2)
C8 C6 C3 114.2(3)
C6 C7 H10A 109.5
C6 C7 H10B 109.5
H10A C7 H10B 109.5
C6 C7 H10C 109.5
H10A C7 H10C 109.5
H10B C7 H10C 109.5
C6 C8 H7A 109.5
C6 C8 H7B 109.5
H7A C8 H7B 109.5
C6 C8 H7C 109.5
H7A C8 H7C 109.5
H7B C8 H7C 109.5
O10 N9 C11 125.8(3)
O10 N9 C6 121.2(2)
C11 N9 C6 112.5(2)
N2 C11 N9 108.2(3)
N2 C11 C12 125.3(3)
N9 C11 C12 126.5(3)
C18 C12 C13 105.1(3)
C18 C12 C11 126.9(3)
C13 C12 C11 128.0(3)
N14 C13 C12 112.1(3)
N14 C13 H8 124.0
C12 C13 H8 124.0
C13 N14 N15 104.2(2)
C18 N15 N14 112.2(2)
C18 N15 C16 129.0(3)
N14 N15 C16 118.8(3)
N15 C16 C17 113.4(3)
N15 C16 H2A 108.9
C17 C16 H2A 108.9
N15 C16 H2B 108.9
C17 C16 H2B 108.9
H2A C16 H2B 107.7
C16 C17 H1A 109.5
C16 C17 H1B 109.5
H1A C17 H1B 109.5
C16 C17 H1C 109.5
H1A C17 H1C 109.5
H1B C17 H1C 109.5
N15 C18 C12 106.4(3)
N15 C18 C19 122.2(3)
C12 C18 C19 131.4(3)
C18 C19 H13A 109.5
C18 C19 H13B 109.5
H13A C19 H13B 109.5
C18 C19 H13C 109.5
H13A C19 H13C 109.5
H13B C19 H13C 109.5

loop_
_geom_bond_atom_site_label_1
_geom_bond_atom_site_label_2
_geom_bond_distance
O1 N2 1.287(3)
N2 C11 1.338(3)
N2 C3 1.507(4)
C3 C4 1.526(4)
C3 C5 1.526(4)
C3 C6 1.550(4)
C4 H12A 0.9700
C4 H12B 0.9700
C4 H12C 0.9700
C5 H11A 0.9700
C5 H11B 0.9700
C5 H11C 0.9700
C6 N9 1.498(4)
C6 C7 1.521(4)
C6 C8 1.527(4)
C7 H10A 0.9700
C7 H10B 0.9700
C7 H10C 0.9700
C8 H7A 0.9700
C8 H7B 0.9700
C8 H7C 0.9700
N9 O10 1.287(3)
N9 C11 1.344(3)
C11 C12 1.441(4)
C12 C18 1.371(4)
C12 C13 1.397(4)
C13 N14 1.323(4)
C13 H8 0.9400
N14 N15 1.360(3)
N15 C18 1.356(4)
N15 C16 1.459(4)
C16 C17 1.493(5)
C16 H2A 0.9800
C16 H2B 0.9800
C17 H1A 0.9700
C17 H1B 0.9700
C17 H1C 0.9700
C18 C19 1.483(4)
C19 H13A 0.9700
C19 H13B 0.9700
C19 H13C 0.9700
